data_1542771
loop_
_publ_author_name
'Casaretto, Nicolas'
'Pillet, Sebastien'
'Bendeif, El Eulmi'
'Schaniel, Dominik'
'Gallien, Anna K. E.'
'Kl\"ufers, Peter'
'Woike, Theo'

_publ_section_title
;
 Multiple light-induced NO linkage isomers in the dinitrosyl complex
 [RuCl(NO)~2~(PPh~3~)~2~]BF~4~ unravelled by photocrystallographic and IR
 analysis
;
_journal_coeditor_code YC5003
_journal_issue 1
_journal_name_full IUCrJ
_journal_page_first 35
_journal_page_last 44
_journal_paper_doi 10.1107/S2052252514023598
_journal_volume 2
_journal_year 2015
_chemical_formula_moiety 'C36 H30 B Cl F4 N2 O2 P2 Ru'
_chemical_formula_sum 'C36 H30 B Cl F4 N2 O2 P2 Ru'
_chemical_formula_weight 807.89
_chemical_name_systematic
;
 ?
;
_space_group_IT_number 14
_symmetry_cell_setting monoclinic
_symmetry_space_group_name_Hall '-P 2ybc'
_symmetry_space_group_name_H-M 'P 1 21/c 1'
_atom_sites_solution_hydrogens geom
_atom_sites_solution_primary direct
_atom_sites_solution_secondary difmap
_audit_creation_method SHELXL-97
_cell_angle_alpha 90.00
_cell_angle_beta 117.580(4)
_cell_angle_gamma 90.00
_cell_formula_units_Z 4
_cell_length_a 19.0673(6)
_cell_length_b 9.8391(2)
_cell_length_c 20.5654(6)
_cell_measurement_reflns_used 72353
_cell_measurement_temperature 10(5)
_cell_measurement_theta_max 33.14
_cell_measurement_theta_min 2.87
_cell_volume 3419.8(2)
_computing_cell_refinement 'CRYSALIS Oxford Diffraction (2004)'
_computing_data_collection 'CRYSALIS Oxford Diffraction (2004)'
_computing_data_reduction 'CRYSALIS Oxford Diffraction (2004)'
_computing_structure_refinement 'SHELXL-97 (Sheldrick, 2008)'
_computing_structure_solution 'SHELXS-97 (Sheldrick, 2008)'
_diffrn_ambient_temperature 10(5)
_diffrn_measured_fraction_theta_full 0.999
_diffrn_measured_fraction_theta_max 0.999
_diffrn_measurement_device_type 'SuperNova, Dual, Cu at zero, Atlas'
_diffrn_measurement_method 'omega scans'
_diffrn_radiation_monochromator mirror
_diffrn_radiation_source 'SuperNova (Mo) X-ray Source'
_diffrn_radiation_type MoK\a
_diffrn_radiation_wavelength 0.71073
_diffrn_reflns_av_R_equivalents 0.0408
_diffrn_reflns_av_sigmaI/netI 0.0285
_diffrn_reflns_limit_h_max 29
_diffrn_reflns_limit_h_min -28
_diffrn_reflns_limit_k_max 15
_diffrn_reflns_limit_k_min -15
_diffrn_reflns_limit_l_max 31
_diffrn_reflns_limit_l_min -31
_diffrn_reflns_number 72353
_diffrn_reflns_theta_full 33.14
_diffrn_reflns_theta_max 33.14
_diffrn_reflns_theta_min 2.87
_diffrn_standards_number 0
_exptl_absorpt_coefficient_mu 0.689
_exptl_absorpt_correction_T_max 0.89040
_exptl_absorpt_correction_T_min 0.75926
_exptl_absorpt_correction_type gaussian
_exptl_absorpt_process_details
;
Absorption correction were performed using CRYSALIS Oxford Diffraction (2004)
;
_exptl_crystal_colour red
_exptl_crystal_density_diffrn 1.569
_exptl_crystal_density_method 'not measured'
_exptl_crystal_description block
_exptl_crystal_F_000 1632
_exptl_crystal_size_max 0.483
_exptl_crystal_size_mid 0.460
_exptl_crystal_size_min 0.195
_refine_diff_density_max 0.848
_refine_diff_density_min -0.840
_refine_ls_extinction_method none
_refine_ls_goodness_of_fit_ref 1.059
_refine_ls_hydrogen_treatment mixed
_refine_ls_matrix_type full
_refine_ls_number_parameters 442
_refine_ls_number_reflns 13009
_refine_ls_number_restraints 0
_refine_ls_restrained_S_all 1.059
_refine_ls_R_factor_all 0.0345
_refine_ls_R_factor_gt 0.0275
_refine_ls_shift/su_max 0.001
_refine_ls_shift/su_mean 0.000
_refine_ls_structure_factor_coef Fsqd
_refine_ls_weighting_details 'calc w=1/[\s^2^(Fo^2^)+(0.0230P)^2^+3.0602P] where P=(Fo^2^+2Fc^2^)/3'
_refine_ls_weighting_scheme calc
_refine_ls_wR_factor_gt 0.0625
_refine_ls_wR_factor_ref 0.0663
_reflns_number_gt 11370
_reflns_number_total 13009
_reflns_threshold_expression >2\s(I)
_cod_data_source_file yc5003.cif
_cod_data_source_block gs
_cod_original_cell_volume 3419.75(16)
_cod_original_sg_symbol_H-M 'P 21/c'
_cod_database_code 1542771

loop_
_symmetry_equiv_pos_as_xyz
'x, y, z'
'-x, y+1/2, -z+1/2'
'-x, -y, -z'
'x, -y-1/2, z-1/2'

loop_
_atom_site_type_symbol
_atom_site_label
_atom_site_fract_x
_atom_site_fract_y
_atom_site_fract_z
_atom_site_U_iso_or_equiv
_atom_site_adp_type
_atom_site_calc_flag
_atom_site_refinement_flags
_atom_site_occupancy
_atom_site_symmetry_multiplicity
Ru Ru1 0.242491(5) 0.252662(10) 0.252001(5) 0.00412(3) Uani d . 1 1
P P2 0.350112(18) 0.35981(3) 0.359485(17) 0.00455(5) Uani d . 1 1
P P1 0.124500(18) 0.15503(3) 0.151009(17) 0.00442(5) Uani d . 1 1
Cl Cl1 0.154967(17) 0.32538(3) 0.296255(16) 0.00783(5) Uani d . 1 1
N N1 0.27909(7) 0.08052(11) 0.29380(6) 0.00781(19) Uani d . 1 1
N N2 0.29048(6) 0.27571(11) 0.19733(6) 0.00696(18) Uani d . 1 1
O O1 0.32395(6) 0.00316(10) 0.29127(6) 0.01119(18) Uani d . 1 1
O O2 0.32004(6) 0.29108(10) 0.16048(6) 0.01101(18) Uani d . 1 1
C C5 0.23161(7) 0.00567(13) 0.03553(7) 0.0074(2) Uani d . 1 1
H H5 0.2755 -0.0482 0.0454 0.009 Uiso calc R 1 1
C C19 0.32731(7) 0.52438(12) 0.38378(7) 0.0060(2) Uani d . 1 1
C C1 0.14521(7) 0.11426(12) 0.07592(7) 0.00549(19) Uani d . 1 1
C C6 0.21202(7) 0.03543(13) 0.09103(7) 0.0072(2) Uani d . 1 1
H H6 0.2433 0.0030 0.1383 0.009 Uiso calc R 1 1
C C23 0.34222(8) 0.69233(13) 0.47489(7) 0.0080(2) Uani d . 1 1
H H23 0.3627 0.7185 0.5237 0.010 Uiso calc R 1 1
C C31 0.43742(7) 0.38215(13) 0.34687(7) 0.0062(2) Uani d . 1 1
C C7 0.09811(7) -0.00302(13) 0.17957(7) 0.0061(2) Uani d . 1 1
C C3 0.11956(8) 0.13600(13) -0.05004(7) 0.0083(2) Uani d . 1 1
H H3 0.0893 0.1705 -0.0970 0.010 Uiso calc R 1 1
C C30 0.45960(8) 0.22467(13) 0.48647(7) 0.0091(2) Uani d . 1 1
H H30 0.4984 0.2587 0.4755 0.011 Uiso calc R 1 1
C C12 0.10807(7) -0.12849(13) 0.15346(7) 0.0075(2) Uani d . 1 1
H H12 0.1249 -0.1324 0.1177 0.009 Uiso calc R 1 1
C C20 0.28039(7) 0.61478(13) 0.32808(7) 0.0078(2) Uani d . 1 1
H H20 0.2596 0.5888 0.2792 0.009 Uiso calc R 1 1
C C21 0.26495(8) 0.74354(13) 0.34612(7) 0.0088(2) Uani d . 1 1
H H21 0.2342 0.8042 0.3092 0.011 Uiso calc R 1 1
C C14 -0.03821(8) 0.20257(13) 0.08241(7) 0.0087(2) Uani d . 1 1
H H14 -0.0439 0.1095 0.0862 0.010 Uiso calc R 1 1
C C15 -0.10492(8) 0.28445(14) 0.04658(8) 0.0099(2) Uani d . 1 1
H H15 -0.1551 0.2458 0.0263 0.012 Uiso calc R 1 1
C C4 0.18572(8) 0.05634(13) -0.03481(7) 0.0076(2) Uani d . 1 1
H H4 0.1993 0.0369 -0.0718 0.009 Uiso calc R 1 1
C C13 0.03732(7) 0.26031(12) 0.11271(7) 0.00567(19) Uani d . 1 1
C C9 0.05392(8) -0.11796(14) 0.25813(7) 0.0095(2) Uani d . 1 1
H H9 0.0346 -0.1145 0.2921 0.011 Uiso calc R 1 1
C C29 0.48114(8) 0.14569(14) 0.54919(7) 0.0113(2) Uani d . 1 1
H H29 0.5342 0.1273 0.5800 0.014 Uiso calc R 1 1
C C24 0.35829(7) 0.56317(13) 0.45727(7) 0.0067(2) Uani d . 1 1
H H24 0.3895 0.5030 0.4943 0.008 Uiso calc R 1 1
C C25 0.38004(7) 0.25282(12) 0.44014(7) 0.0063(2) Uani d . 1 1
C C8 0.07133(8) 0.00157(13) 0.23274(7) 0.0083(2) Uani d . 1 1
H H8 0.0653 0.0848 0.2509 0.010 Uiso calc R 1 1
C C17 -0.02130(8) 0.48092(13) 0.07192(7) 0.0097(2) Uani d . 1 1
H H17 -0.0158 0.5742 0.0686 0.012 Uiso calc R 1 1
C C26 0.32187(8) 0.20018(13) 0.45673(7) 0.0086(2) Uani d . 1 1
H H26 0.2687 0.2178 0.4259 0.010 Uiso calc R 1 1
C C18 0.04563(7) 0.40045(13) 0.10752(7) 0.0078(2) Uani d . 1 1
H H18 0.0957 0.4395 0.1278 0.009 Uiso calc R 1 1
C C32 0.47337(7) 0.50861(13) 0.35543(7) 0.0079(2) Uani d . 1 1
H H32 0.4541 0.5832 0.3700 0.009 Uiso calc R 1 1
C C22 0.29557(8) 0.78196(13) 0.41949(7) 0.0091(2) Uani d . 1 1
H H22 0.2847 0.8679 0.4314 0.011 Uiso calc R 1 1
C C33 0.53836(8) 0.52308(14) 0.34215(7) 0.0100(2) Uani d . 1 1
H H33 0.5627 0.6073 0.3482 0.012 Uiso calc R 1 1
C C16 -0.09662(8) 0.42350(14) 0.04108(7) 0.0095(2) Uani d . 1 1
H H16 -0.1411 0.4781 0.0169 0.011 Uiso calc R 1 1
C C28 0.42322(8) 0.09454(14) 0.56564(7) 0.0112(2) Uani d . 1 1
H H28 0.4375 0.0422 0.6075 0.013 Uiso calc R 1 1
C C11 0.09280(8) -0.24789(13) 0.18092(7) 0.0086(2) Uani d . 1 1
H H11 0.1010 -0.3315 0.1644 0.010 Uiso calc R 1 1
C C2 0.09866(7) 0.16407(13) 0.00513(7) 0.0072(2) Uani d . 1 1
H H2 0.0539 0.2158 -0.0051 0.009 Uiso calc R 1 1
C C35 0.53125(8) 0.28507(15) 0.31152(7) 0.0104(2) Uani d . 1 1
H H35 0.5506 0.2107 0.2969 0.012 Uiso calc R 1 1
C C34 0.56686(8) 0.41194(15) 0.31988(7) 0.0108(2) Uani d . 1 1
H H34 0.6098 0.4223 0.3105 0.013 Uiso calc R 1 1
C C27 0.34366(8) 0.12181(14) 0.51924(7) 0.0099(2) Uani d . 1 1
H H27 0.3050 0.0873 0.5302 0.012 Uiso calc R 1 1
C C10 0.06535(8) -0.24325(13) 0.23274(7) 0.0094(2) Uani d . 1 1
H H10 0.0546 -0.3234 0.2504 0.011 Uiso calc R 1 1
C C36 0.46671(8) 0.27007(13) 0.32501(7) 0.0089(2) Uani d . 1 1
H H36 0.4429 0.1854 0.3195 0.011 Uiso calc R 1 1
B B1 0.72122(8) 0.12674(15) 0.35206(8) 0.0080(2) Uani d . 1 1
F F1 0.71886(5) 0.13477(9) 0.41872(5) 0.01224(16) Uani d . 1 1
F F2 0.72726(5) 0.25656(8) 0.32803(5) 0.01230(16) Uani d . 1 1
F F3 0.78681(5) 0.04825(9) 0.36078(5) 0.01140(15) Uani d . 1 1
F F4 0.65245(5) 0.06398(9) 0.29957(5) 0.01144(15) Uani d . 1 1

loop_
_atom_site_aniso_label
_atom_site_aniso_U_11
_atom_site_aniso_U_22
_atom_site_aniso_U_33
_atom_site_aniso_U_12
_atom_site_aniso_U_13
_atom_site_aniso_U_23
Ru1 0.00325(4) 0.00508(4) 0.00370(4) -0.00034(3) 0.00134(3) -0.00063(3)
P2 0.00400(12) 0.00542(12) 0.00418(12) -0.00032(10) 0.00186(10) -0.00047(10)
P1 0.00383(12) 0.00530(12) 0.00394(12) -0.00010(10) 0.00165(10) -0.00051(10)
Cl1 0.00614(11) 0.01107(12) 0.00700(12) -0.00028(9) 0.00365(10) -0.00240(10)
N1 0.0078(4) 0.0076(4) 0.0059(4) -0.0021(4) 0.0014(4) -0.0006(4)
N2 0.0058(4) 0.0081(4) 0.0063(4) -0.0017(3) 0.0022(4) -0.0011(4)
O1 0.0103(4) 0.0097(4) 0.0126(4) 0.0016(3) 0.0044(4) 0.0000(4)
O2 0.0128(4) 0.0128(4) 0.0103(4) -0.0032(4) 0.0079(4) -0.0016(4)
C5 0.0066(5) 0.0090(5) 0.0070(5) 0.0012(4) 0.0034(4) 0.0000(4)
C19 0.0050(5) 0.0070(5) 0.0064(5) 0.0000(4) 0.0030(4) -0.0001(4)
C1 0.0060(5) 0.0060(5) 0.0050(5) -0.0006(4) 0.0029(4) -0.0007(4)
C6 0.0067(5) 0.0087(5) 0.0062(5) 0.0003(4) 0.0028(4) 0.0002(4)
C23 0.0083(5) 0.0092(5) 0.0075(5) -0.0017(4) 0.0044(4) -0.0026(4)
C31 0.0047(5) 0.0088(5) 0.0045(5) 0.0003(4) 0.0014(4) -0.0001(4)
C7 0.0044(5) 0.0073(5) 0.0058(5) -0.0006(4) 0.0016(4) 0.0003(4)
C3 0.0089(5) 0.0097(5) 0.0059(5) 0.0000(4) 0.0031(4) 0.0006(4)
C30 0.0073(5) 0.0105(5) 0.0084(5) -0.0005(4) 0.0027(4) 0.0001(4)
C12 0.0062(5) 0.0084(5) 0.0078(5) -0.0008(4) 0.0032(4) -0.0007(4)
C20 0.0076(5) 0.0083(5) 0.0067(5) -0.0003(4) 0.0028(4) 0.0005(4)
C21 0.0081(5) 0.0067(5) 0.0103(5) -0.0003(4) 0.0031(4) 0.0006(4)
C14 0.0065(5) 0.0073(5) 0.0109(5) -0.0005(4) 0.0030(4) -0.0008(4)
C15 0.0063(5) 0.0099(5) 0.0117(6) 0.0004(4) 0.0026(4) -0.0008(4)
C4 0.0085(5) 0.0091(5) 0.0066(5) -0.0006(4) 0.0046(4) -0.0005(4)
C13 0.0053(5) 0.0068(5) 0.0050(5) 0.0007(4) 0.0026(4) -0.0004(4)
C9 0.0088(5) 0.0128(6) 0.0079(5) -0.0011(4) 0.0048(4) 0.0007(4)
C29 0.0093(5) 0.0132(6) 0.0088(5) 0.0016(4) 0.0020(4) 0.0023(5)
C24 0.0063(5) 0.0077(5) 0.0056(5) -0.0003(4) 0.0022(4) -0.0001(4)
C25 0.0075(5) 0.0059(5) 0.0055(5) -0.0001(4) 0.0028(4) 0.0001(4)
C8 0.0076(5) 0.0096(5) 0.0081(5) -0.0008(4) 0.0040(4) -0.0010(4)
C17 0.0093(5) 0.0069(5) 0.0108(6) 0.0012(4) 0.0029(4) 0.0022(4)
C26 0.0084(5) 0.0100(5) 0.0078(5) 0.0003(4) 0.0041(4) 0.0007(4)
C18 0.0064(5) 0.0079(5) 0.0082(5) -0.0003(4) 0.0027(4) 0.0004(4)
C32 0.0069(5) 0.0097(5) 0.0068(5) -0.0003(4) 0.0029(4) 0.0001(4)
C22 0.0093(5) 0.0073(5) 0.0112(6) -0.0002(4) 0.0050(4) -0.0014(4)
C33 0.0073(5) 0.0133(6) 0.0097(5) -0.0009(4) 0.0040(4) 0.0017(5)
C16 0.0080(5) 0.0102(5) 0.0083(5) 0.0021(4) 0.0021(4) 0.0003(4)
C28 0.0147(6) 0.0102(5) 0.0080(5) 0.0011(5) 0.0044(5) 0.0027(4)
C11 0.0077(5) 0.0070(5) 0.0104(5) -0.0005(4) 0.0035(4) 0.0002(4)
C2 0.0067(5) 0.0070(5) 0.0072(5) 0.0005(4) 0.0028(4) 0.0001(4)
C35 0.0067(5) 0.0151(6) 0.0090(5) 0.0012(4) 0.0034(4) -0.0020(5)
C34 0.0069(5) 0.0180(6) 0.0084(5) -0.0006(4) 0.0043(4) 0.0008(5)
C27 0.0115(6) 0.0105(5) 0.0090(5) -0.0010(4) 0.0057(5) 0.0002(4)
C10 0.0076(5) 0.0100(5) 0.0100(5) -0.0010(4) 0.0035(4) 0.0024(4)
C36 0.0069(5) 0.0105(5) 0.0090(5) -0.0001(4) 0.0035(4) -0.0014(4)
B1 0.0070(6) 0.0089(6) 0.0074(6) -0.0002(4) 0.0027(5) -0.0009(5)
F1 0.0121(4) 0.0177(4) 0.0083(4) 0.0002(3) 0.0059(3) -0.0006(3)
F2 0.0142(4) 0.0086(3) 0.0158(4) -0.0013(3) 0.0084(3) 0.0004(3)
F3 0.0080(3) 0.0138(4) 0.0122(4) 0.0025(3) 0.0045(3) -0.0001(3)
F4 0.0078(3) 0.0112(4) 0.0108(4) -0.0012(3) 0.0005(3) -0.0032(3)

loop_
_atom_type_symbol
_atom_type_description
_atom_type_scat_dispersion_real
_atom_type_scat_dispersion_imag
_atom_type_scat_source
C C 0.0033 0.0016 'International Tables Vol C Tables 4.2.6.8 and 6.1.1.4'
H H 0.0000 0.0000 'International Tables Vol C Tables 4.2.6.8 and 6.1.1.4'
B B 0.0013 0.0007 'International Tables Vol C Tables 4.2.6.8 and 6.1.1.4'
N N 0.0061 0.0033 'International Tables Vol C Tables 4.2.6.8 and 6.1.1.4'
O O 0.0106 0.0060 'International Tables Vol C Tables 4.2.6.8 and 6.1.1.4'
F F 0.0171 0.0103 'International Tables Vol C Tables 4.2.6.8 and 6.1.1.4'
P P 0.1023 0.0942 'International Tables Vol C Tables 4.2.6.8 and 6.1.1.4'
Cl Cl 0.1484 0.1585 'International Tables Vol C Tables 4.2.6.8 and 6.1.1.4'
Ru Ru -1.2594 0.8363 'International Tables Vol C Tables 4.2.6.8 and 6.1.1.4'

loop_
_geom_angle_atom_site_label_1
_geom_angle_atom_site_label_2
_geom_angle_atom_site_label_3
_geom_angle
N2 Ru1 N1 102.42(5)
N2 Ru1 Cl1 151.50(4)
N1 Ru1 Cl1 106.06(4)
N2 Ru1 P1 93.09(4)
N1 Ru1 P1 92.02(3)
Cl1 Ru1 P1 84.807(11)
N2 Ru1 P2 93.14(4)
N1 Ru1 P2 89.80(3)
Cl1 Ru1 P2 88.163(11)
P1 Ru1 P2 172.969(11)
C19 P2 C31 106.59(6)
C19 P2 C25 106.29(6)
C31 P2 C25 106.23(6)
C19 P2 Ru1 115.27(4)
C31 P2 Ru1 111.34(4)
C25 P2 Ru1 110.59(4)
C13 P1 C1 106.05(6)
C13 P1 C7 107.24(6)
C1 P1 C7 106.83(6)
C13 P1 Ru1 116.47(4)
C1 P1 Ru1 109.52(4)
C7 P1 Ru1 110.25(4)
O1 N1 Ru1 133.88(9)
O2 N2 Ru1 178.48(11)
C6 C5 C4 120.06(12)
C6 C5 H5 120.0
C4 C5 H5 120.0
C24 C19 C20 120.15(11)
C24 C19 P2 120.59(9)
C20 C19 P2 119.23(9)
C2 C1 C6 120.02(11)
C2 C1 P1 121.87(9)
C6 C1 P1 118.05(9)
C5 C6 C1 119.95(12)
C5 C6 H6 120.0
C1 C6 H6 120.0
C22 C23 C24 120.01(12)
C22 C23 H23 120.0
C24 C23 H23 120.0
C32 C31 C36 119.88(11)
C32 C31 P2 121.42(9)
C36 C31 P2 118.64(10)
C12 C7 C8 119.44(11)
C12 C7 P1 121.80(9)
C8 C7 P1 118.65(9)
C4 C3 C2 119.96(12)
C4 C3 H3 120.0
C2 C3 H3 120.0
C29 C30 C25 120.24(12)
C29 C30 H30 119.9
C25 C30 H30 119.9
C11 C12 C7 120.00(12)
C11 C12 H12 120.0
C7 C12 H12 120.0
C21 C20 C19 119.71(12)
C21 C20 H20 120.1
C19 C20 H20 120.1
C20 C21 C22 120.12(12)
C20 C21 H21 119.9
C22 C21 H21 119.9
C15 C14 C13 120.04(12)
C15 C14 H14 120.0
C13 C14 H14 120.0
C16 C15 C14 120.15(12)
C16 C15 H15 119.9
C14 C15 H15 119.9
C5 C4 C3 120.26(11)
C5 C4 H4 119.9
C3 C4 H4 119.9
C18 C13 C14 119.77(11)
C18 C13 P1 119.11(9)
C14 C13 P1 120.86(9)
C8 C9 C10 120.14(12)
C8 C9 H9 119.9
C10 C9 H9 119.9
C28 C29 C30 119.97(12)
C28 C29 H29 120.0
C30 C29 H29 120.0
C23 C24 C19 119.77(12)
C23 C24 H24 120.1
C19 C24 H24 120.1
C30 C25 C26 119.54(12)
C30 C25 P2 121.35(10)
C26 C25 P2 119.10(10)
C9 C8 C7 120.11(12)
C9 C8 H8 119.9
C7 C8 H8 119.9
C18 C17 C16 120.74(12)
C18 C17 H17 119.6
C16 C17 H17 119.6
C27 C26 C25 119.97(12)
C27 C26 H26 120.0
C25 C26 H26 120.0
C17 C18 C13 119.61(12)
C17 C18 H18 120.2
C13 C18 H18 120.2
C31 C32 C33 119.80(12)
C31 C32 H32 120.1
C33 C32 H32 120.1
C23 C22 C21 120.24(12)
C23 C22 H22 119.9
C21 C22 H22 119.9
C34 C33 C32 120.19(12)
C34 C33 H33 119.9
C32 C33 H33 119.9
C15 C16 C17 119.68(12)
C15 C16 H16 120.2
C17 C16 H16 120.2
C29 C28 C27 119.94(12)
C29 C28 H28 120.0
C27 C28 H28 120.0
C10 C11 C12 120.51(12)
C10 C11 H11 119.7
C12 C11 H11 119.7
C3 C2 C1 119.73(11)
C3 C2 H2 120.1
C1 C2 H2 120.1
C36 C35 C34 119.79(12)
C36 C35 H35 120.1
C34 C35 H35 120.1
C33 C34 C35 120.21(12)
C33 C34 H34 119.9
C35 C34 H34 119.9
C26 C27 C28 120.35(12)
C26 C27 H27 119.8
C28 C27 H27 119.8
C11 C10 C9 119.75(12)
C11 C10 H10 120.1
C9 C10 H10 120.1
C35 C36 C31 120.14(12)
C35 C36 H36 119.9
C31 C36 H36 119.9
F2 B1 F1 110.01(11)
F2 B1 F4 109.45(11)
F1 B1 F4 109.77(11)
F2 B1 F3 109.47(11)
F1 B1 F3 109.67(11)
F4 B1 F3 108.43(11)

loop_
_geom_bond_atom_site_label_1
_geom_bond_atom_site_label_2
_geom_bond_distance
Ru1 N2 1.7622(11)
Ru1 N1 1.8813(11)
Ru1 Cl1 2.3520(3)
Ru1 P1 2.4436(4)
Ru1 P2 2.4512(4)
P2 C19 1.8060(13)
P2 C31 1.8129(12)
P2 C25 1.8190(13)
P1 C13 1.8011(12)
P1 C1 1.8072(12)
P1 C7 1.8139(13)
N1 O1 1.1640(14)
N2 O2 1.1446(14)
C5 C6 1.3866(17)
C5 C4 1.3910(18)
C5 H5 0.9300
C19 C24 1.3971(17)
C19 C20 1.3981(17)
C1 C2 1.3967(17)
C1 C6 1.3980(17)
C6 H6 0.9300
C23 C22 1.3887(19)
C23 C24 1.3939(18)
C23 H23 0.9300
C31 C32 1.3920(18)
C31 C36 1.4008(18)
C7 C12 1.3938(17)
C7 C8 1.4055(17)
C3 C4 1.3922(18)
C3 C2 1.3932(17)
C3 H3 0.9300
C30 C29 1.3949(19)
C30 C25 1.3955(18)
C30 H30 0.9300
C12 C11 1.3915(18)
C12 H12 0.9300
C20 C21 1.3894(18)
C20 H20 0.9300
C21 C22 1.3945(19)
C21 H21 0.9300
C14 C15 1.3936(18)
C14 C13 1.3979(17)
C14 H14 0.9300
C15 C16 1.3880(19)
C15 H15 0.9300
C4 H4 0.9300
C13 C18 1.3976(17)
C9 C8 1.3880(18)
C9 C10 1.3947(19)
C9 H9 0.9300
C29 C28 1.3904(19)
C29 H29 0.9300
C24 H24 0.9300
C25 C26 1.4018(17)
C8 H8 0.9300
C17 C18 1.3878(18)
C17 C16 1.3930(19)
C17 H17 0.9300
C26 C27 1.3875(18)
C26 H26 0.9300
C18 H18 0.9300
C32 C33 1.3941(17)
C32 H32 0.9300
C22 H22 0.9300
C33 C34 1.3898(19)
C33 H33 0.9300
C16 H16 0.9300
C28 C27 1.3942(19)
C28 H28 0.9300
C11 C10 1.3885(18)
C11 H11 0.9300
C2 H2 0.9300
C35 C36 1.3892(18)
C35 C34 1.393(2)
C35 H35 0.9300
C34 H34 0.9300
C27 H27 0.9300
C10 H10 0.9300
C36 H36 0.9300
B1 F2 1.3934(17)
B1 F1 1.3946(16)
B1 F4 1.3983(16)
B1 F3 1.4089(16)
